data_7112500
loop_
_publ_author_name
'Ciupa, Alexander'
'De Bank, Paul A.'
'Mahon, Mary F.'
'Wood, Pauline J.'
'Caggiano, Lorenzo'

_publ_section_title
;
 Synthesis and antiproliferative activity of some
 3-(pyrid-2-yl)-pyrazolines
;
_journal_issue 6
_journal_name_full MedChemComm
_journal_page_first 956
_journal_paper_doi 10.1039/c3md00077j
_journal_volume 4
_journal_year 2013
_chemical_formula_sum 'C15 H14 N4 S'
_chemical_formula_weight 282.36
_chemical_name_systematic
;
?
;
_space_group_IT_number 14
_symmetry_cell_setting monoclinic
_symmetry_space_group_name_Hall '-P 2yn'
_symmetry_space_group_name_H-M 'P 1 21/n 1'
_atom_sites_solution_hydrogens geom
_atom_sites_solution_primary direct
_atom_sites_solution_secondary difmap
_audit_creation_method SHELXL-97
_cell_angle_alpha 90.00
_cell_angle_beta 107.768(1)
_cell_angle_gamma 90.00
_cell_formula_units_Z 4
_cell_length_a 9.7950(2)
_cell_length_b 14.7280(3)
_cell_length_c 10.0360(2)
_cell_measurement_reflns_used 14347
_cell_measurement_temperature 150(2)
_cell_measurement_theta_max 27.485
_cell_measurement_theta_min 2.910
_cell_volume 1378.74(5)
_computing_cell_refinement 'HKL Scalepack (Otwinowski & Minor 1997)'
_computing_data_collection 'Collect (Bruker AXS BV 1997-2004)'
_computing_data_reduction 'Denzo & Scalepack (Otwinowski, Minor 1997)'
_computing_molecular_graphics 'ORTEX (P.McArdle 1995)'
_computing_publication_material 'SHELXL-97/2 (Sheldrick 1997)'
_computing_structure_refinement 'SHELXL-97/2 (Sheldrick 1997)'
_computing_structure_solution 'SHELXS-97 (Sheldrick 1990)'
_diffrn_ambient_temperature 150(2)
_diffrn_measured_fraction_theta_full 0.996
_diffrn_measured_fraction_theta_max 0.996
_diffrn_measurement_device_type '95mm CCD camera on \k-goniostat'
_diffrn_measurement_method CCD
_diffrn_radiation_monochromator 'horizonally mounted graphite crystal'
_diffrn_radiation_source 'fine-focus sealed tube'
_diffrn_radiation_type MoK\a
_diffrn_radiation_wavelength 0.71073
_diffrn_reflns_av_R_equivalents 0.0669
_diffrn_reflns_av_sigmaI/netI 0.0405
_diffrn_reflns_limit_h_max 12
_diffrn_reflns_limit_h_min -12
_diffrn_reflns_limit_k_max 19
_diffrn_reflns_limit_k_min -19
_diffrn_reflns_limit_l_max 13
_diffrn_reflns_limit_l_min -13
_diffrn_reflns_number 24456
_diffrn_reflns_theta_full 27.52
_diffrn_reflns_theta_max 27.52
_diffrn_reflns_theta_min 3.52
_exptl_absorpt_coefficient_mu 0.230
_exptl_absorpt_correction_T_max 0.938
_exptl_absorpt_correction_T_min 0.716
_exptl_absorpt_correction_type multi-scan
_exptl_absorpt_process_details
;
multi-scan from symmetry-related measurements
Sortav (Blessing 1995)
;
_exptl_crystal_colour block
_exptl_crystal_density_diffrn 1.360
_exptl_crystal_density_method 'not measured'
_exptl_crystal_description colorless
_exptl_crystal_F_000 592
_exptl_crystal_size_max .35
_exptl_crystal_size_mid .35
_exptl_crystal_size_min .12
_refine_diff_density_max 0.249
_refine_diff_density_min -0.250
_refine_diff_density_rms 0.051
_refine_ls_extinction_method none
_refine_ls_goodness_of_fit_ref 1.026
_refine_ls_hydrogen_treatment mixed
_refine_ls_matrix_type full
_refine_ls_number_parameters 189
_refine_ls_number_reflns 3152
_refine_ls_number_restraints 2
_refine_ls_restrained_S_all 1.026
_refine_ls_R_factor_all 0.0608
_refine_ls_R_factor_gt 0.0392
_refine_ls_shift/su_max 0.001
_refine_ls_shift/su_mean 0.000
_refine_ls_structure_factor_coef Fsqd
_refine_ls_weighting_details 'calc w=1/[\s^2^(Fo^2^)+(0.0439P)^2^+0.4856P] where P=(Fo^2^+2Fc^2^)/3'
_refine_ls_weighting_scheme calc
_refine_ls_wR_factor_gt 0.0883
_refine_ls_wR_factor_ref 0.0979
_reflns_number_gt 2385
_reflns_number_total 3152
_reflns_threshold_expression >2sigma(I)
_cod_data_source_file c3md00077j.txt
_cod_data_source_block k10farm2
_cod_depositor_comments
;
The following automatic conversions were performed:

'_symmetry_cell_setting' value 'Monoclinic' changed to 'monoclinic'
according to
/usr/data/users/saulius/automatic-downloads/retrospective/RSC/lib/dictionaries/cif_core.dic
dictionary named 'cif_core.dic' version 2.4.2 from 2011-04-26.

Automatic conversion script
Id: cif_fix_values 2281 2013-09-26 08:29:07Z andrius 
;
_cod_original_sg_symbol_H-M P21/n
_cod_database_code 7112500

loop_
_symmetry_equiv_pos_as_xyz
'x, y, z'
'-x+1/2, y+1/2, -z+1/2'
'-x, -y, -z'
'x-1/2, -y-1/2, z-1/2'

loop_
_atom_site_label
_atom_site_type_symbol
_atom_site_fract_x
_atom_site_fract_y
_atom_site_fract_z
_atom_site_U_iso_or_equiv
_atom_site_adp_type
_atom_site_occupancy
_atom_site_symmetry_multiplicity
_atom_site_calc_flag
_atom_site_refinement_flags
S1 S 0.46282(4) 0.17783(3) 1.07454(4) 0.03050(14) Uani 1 1 d .
N1 N 0.23668(15) 0.24736(10) 0.88053(15) 0.0291(3) Uani 1 1 d D
N2 N 0.45409(13) 0.27819(9) 0.85211(13) 0.0214(3) Uani 1 1 d .
N3 N 0.38110(13) 0.32553(8) 0.73077(13) 0.0205(3) Uani 1 1 d .
N4 N 0.48978(14) 0.35498(9) 0.43074(13) 0.0235(3) Uani 1 1 d .
C1 C 0.37905(16) 0.23688(10) 0.92880(16) 0.0219(3) Uani 1 1 d .
C2 C 0.60912(15) 0.27330(10) 0.87030(16) 0.0205(3) Uani 1 1 d .
H2 H 0.6473 0.2117 0.9040 0.025 Uiso 1 1 calc R
C3 C 0.69237(16) 0.34632(10) 0.96889(16) 0.0207(3) Uani 1 1 d .
C4 C 0.62794(18) 0.40475(11) 1.03987(16) 0.0268(4) Uani 1 1 d .
H4 H 0.5280 0.3999 1.0268 0.032 Uiso 1 1 calc R
C5 C 0.7078(2) 0.47040(13) 1.12989(18) 0.0349(4) Uani 1 1 d .
H5 H 0.6621 0.5101 1.1775 0.042 Uiso 1 1 calc R
C6 C 0.8530(2) 0.47811(13) 1.1503(2) 0.0389(5) Uani 1 1 d .
H6 H 0.9078 0.5224 1.2130 0.047 Uiso 1 1 calc R
C7 C 0.91851(19) 0.42095(12) 1.0789(2) 0.0357(4) Uani 1 1 d .
H7 H 1.0184 0.4264 1.0918 0.043 Uiso 1 1 calc R
C8 C 0.83876(17) 0.35582(11) 0.98865(18) 0.0273(4) Uani 1 1 d .
H8 H 0.8845 0.3171 0.9396 0.033 Uiso 1 1 calc R
C9 C 0.61005(16) 0.28849(11) 0.71863(16) 0.0220(3) Uani 1 1 d .
H9A H 0.6905 0.3280 0.7147 0.026 Uiso 1 1 calc R
H9B H 0.6150 0.2303 0.6708 0.026 Uiso 1 1 calc R
C10 C 0.46755(15) 0.33459(10) 0.65744(15) 0.0187(3) Uani 1 1 d .
C11 C 0.41951(15) 0.37995(10) 0.52084(15) 0.0186(3) Uani 1 1 d .
C12 C 0.44274(18) 0.38974(11) 0.30101(17) 0.0279(4) Uani 1 1 d .
H12 H 0.4889 0.3712 0.2349 0.033 Uiso 1 1 calc R
C13 C 0.33097(18) 0.45098(11) 0.25817(17) 0.0277(4) Uani 1 1 d .
H13 H 0.3018 0.4739 0.1653 0.033 Uiso 1 1 calc R
C14 C 0.26263(17) 0.47816(11) 0.35308(17) 0.0266(4) Uani 1 1 d .
H14 H 0.1868 0.5212 0.3272 0.032 Uiso 1 1 calc R
C15 C 0.30629(16) 0.44174(10) 0.48662(17) 0.0236(3) Uani 1 1 d .
H15 H 0.2601 0.4585 0.5535 0.028 Uiso 1 1 calc R
H1A H 0.1791(19) 0.2159(13) 0.930(2) 0.055(6) Uiso 1 1 d D
H1B H 0.1915(19) 0.2747(13) 0.7894(11) 0.047(6) Uiso 1 1 d D

loop_
_atom_site_aniso_label
_atom_site_aniso_U_11
_atom_site_aniso_U_22
_atom_site_aniso_U_33
_atom_site_aniso_U_23
_atom_site_aniso_U_13
_atom_site_aniso_U_12
S1 0.0282(2) 0.0362(3) 0.0246(2) 0.01002(18) 0.00435(17) -0.00527(18)
N1 0.0208(7) 0.0419(8) 0.0252(8) 0.0079(6) 0.0080(6) -0.0041(6)
N2 0.0170(6) 0.0273(7) 0.0197(7) 0.0044(5) 0.0052(5) -0.0010(5)
N3 0.0213(6) 0.0226(6) 0.0163(6) 0.0004(5) 0.0039(5) -0.0019(5)
N4 0.0251(7) 0.0275(7) 0.0202(7) 0.0010(5) 0.0104(6) 0.0002(6)
C1 0.0215(8) 0.0249(8) 0.0194(8) -0.0011(6) 0.0064(6) -0.0052(6)
C2 0.0164(7) 0.0233(8) 0.0219(8) 0.0025(6) 0.0060(6) 0.0005(6)
C3 0.0219(8) 0.0225(8) 0.0169(7) 0.0060(6) 0.0044(6) 0.0005(6)
C4 0.0275(8) 0.0330(9) 0.0205(8) 0.0009(7) 0.0085(7) -0.0016(7)
C5 0.0426(10) 0.0363(10) 0.0261(9) -0.0074(8) 0.0107(8) -0.0007(8)
C6 0.0402(11) 0.0334(10) 0.0349(10) -0.0054(8) -0.0007(9) -0.0077(8)
C7 0.0237(9) 0.0317(9) 0.0437(11) 0.0022(8) -0.0015(8) -0.0044(7)
C8 0.0238(8) 0.0239(8) 0.0325(9) 0.0031(7) 0.0060(7) 0.0022(7)
C9 0.0208(8) 0.0249(8) 0.0211(8) -0.0017(6) 0.0072(6) 0.0000(6)
C10 0.0195(7) 0.0194(7) 0.0179(7) -0.0029(6) 0.0066(6) -0.0019(6)
C11 0.0193(7) 0.0203(7) 0.0170(8) -0.0026(6) 0.0065(6) -0.0048(6)
C12 0.0326(9) 0.0334(9) 0.0205(8) 0.0013(7) 0.0126(7) 0.0000(7)
C13 0.0312(9) 0.0285(9) 0.0210(8) 0.0065(7) 0.0043(7) -0.0024(7)
C14 0.0233(8) 0.0240(8) 0.0292(9) 0.0020(7) 0.0032(7) 0.0011(6)
C15 0.0239(8) 0.0237(8) 0.0245(8) -0.0031(6) 0.0093(7) -0.0013(6)

loop_
_atom_type_symbol
_atom_type_description
_atom_type_scat_dispersion_real
_atom_type_scat_dispersion_imag
_atom_type_scat_source
C C 0.0033 0.0016 'International Tables Vol C Tables 4.2.6.8 and 6.1.1.4'
H H 0.0000 0.0000 'International Tables Vol C Tables 4.2.6.8 and 6.1.1.4'
N N 0.0061 0.0033 'International Tables Vol C Tables 4.2.6.8 and 6.1.1.4'
S S 0.1246 0.1234 'International Tables Vol C Tables 4.2.6.8 and 6.1.1.4'

loop_
_geom_angle_atom_site_label_1
_geom_angle_atom_site_label_2
_geom_angle_atom_site_label_3
_geom_angle
C1 N1 H1A 117.5(13)
C1 N1 H1B 120.9(12)
H1A N1 H1B 120.4(17)
C1 N2 N3 119.73(12)
C1 N2 C2 128.48(13)
N3 N2 C2 111.48(11)
C10 N3 N2 107.42(12)
C12 N4 C11 116.95(14)
N1 C1 N2 115.29(14)
N1 C1 S1 123.48(12)
N2 C1 S1 121.23(12)
N2 C2 C3 111.95(12)
N2 C2 C9 100.77(11)
C3 C2 C9 112.13(12)
N2 C2 H2 110.5
C3 C2 H2 110.5
C9 C2 H2 110.5
C4 C3 C8 118.34(15)
C4 C3 C2 122.43(14)
C8 C3 C2 119.23(14)
C3 C4 C5 120.80(16)
C3 C4 H4 119.6
C5 C4 H4 119.6
C6 C5 C4 120.29(17)
C6 C5 H5 119.9
C4 C5 H5 119.9
C5 C6 C7 119.55(17)
C5 C6 H6 120.2
C7 C6 H6 120.2
C6 C7 C8 120.13(16)
C6 C7 H7 119.9
C8 C7 H7 119.9
C7 C8 C3 120.87(16)
C7 C8 H8 119.6
C3 C8 H8 119.6
C10 C9 C2 100.62(12)
C10 C9 H9A 111.6
C2 C9 H9A 111.6
C10 C9 H9B 111.6
C2 C9 H9B 111.6
H9A C9 H9B 109.4
N3 C10 C11 120.14(13)
N3 C10 C9 114.21(13)
C11 C10 C9 125.44(13)
N4 C11 C15 123.04(14)
N4 C11 C10 114.83(13)
C15 C11 C10 122.10(13)
N4 C12 C13 123.73(15)
N4 C12 H12 118.1
C13 C12 H12 118.1
C14 C13 C12 118.66(15)
C14 C13 H13 120.7
C12 C13 H13 120.7
C13 C14 C15 118.96(15)
C13 C14 H14 120.5
C15 C14 H14 120.5
C14 C15 C11 118.60(14)
C14 C15 H15 120.7
C11 C15 H15 120.7

loop_
_geom_bond_atom_site_label_1
_geom_bond_atom_site_label_2
_geom_bond_distance
S1 C1 1.6842(16)
N1 C1 1.338(2)
N1 H1A 0.974(5)
N1 H1B 0.974(5)
N2 C1 1.359(2)
N2 N3 1.3960(17)
N2 C2 1.4748(19)
N3 C10 1.2871(19)
N4 C12 1.343(2)
N4 C11 1.3441(19)
C2 C3 1.519(2)
C2 C9 1.541(2)
C2 H2 1.0000
C3 C4 1.386(2)
C3 C8 1.393(2)
C4 C5 1.390(2)
C4 H4 0.9500
C5 C6 1.379(3)
C5 H5 0.9500
C6 C7 1.384(3)
C6 H6 0.9500
C7 C8 1.385(2)
C7 H7 0.9500
C8 H8 0.9500
C9 C10 1.504(2)
C9 H9A 0.9900
C9 H9B 0.9900
C10 C11 1.468(2)
C11 C15 1.394(2)
C12 C13 1.382(2)
C12 H12 0.9500
C13 C14 1.380(2)
C13 H13 0.9500
C14 C15 1.385(2)
C14 H14 0.9500
C15 H15 0.9500

loop_
_geom_torsion_atom_site_label_1
_geom_torsion_atom_site_label_2
_geom_torsion_atom_site_label_3
_geom_torsion_atom_site_label_4
_geom_torsion
C1 N2 N3 C10 -161.42(14)
C2 N2 N3 C10 12.75(16)
N3 N2 C1 N1 -1.3(2)
C2 N2 C1 N1 -174.40(14)
N3 N2 C1 S1 179.10(11)
C2 N2 C1 S1 6.0(2)
C1 N2 C2 C3 -89.28(18)
N3 N2 C2 C3 97.19(14)
C1 N2 C2 C9 151.37(15)
N3 N2 C2 C9 -22.16(15)
N2 C2 C3 C4 4.7(2)
C9 C2 C3 C4 117.11(16)
N2 C2 C3 C8 -174.87(13)
C9 C2 C3 C8 -62.45(18)
C8 C3 C4 C5 -0.8(2)
C2 C3 C4 C5 179.62(15)
C3 C4 C5 C6 -0.3(3)
C4 C5 C6 C7 1.0(3)
C5 C6 C7 C8 -0.7(3)
C6 C7 C8 C3 -0.4(3)
C4 C3 C8 C7 1.1(2)
C2 C3 C8 C7 -179.28(15)
N2 C2 C9 C10 21.41(14)
C3 C2 C9 C10 -97.81(14)
N2 N3 C10 C11 178.38(12)
N2 N3 C10 C9 3.42(17)
C2 C9 C10 N3 -16.74(16)
C2 C9 C10 C11 168.61(13)
C12 N4 C11 C15 -2.5(2)
C12 N4 C11 C10 175.33(13)
N3 C10 C11 N4 -154.21(14)
C9 C10 C11 N4 20.1(2)
N3 C10 C11 C15 23.7(2)
C9 C10 C11 C15 -161.97(14)
C11 N4 C12 C13 2.2(2)
N4 C12 C13 C14 -0.3(3)
C12 C13 C14 C15 -1.4(2)
C13 C14 C15 C11 1.0(2)
N4 C11 C15 C14 1.0(2)
C10 C11 C15 C14 -176.75(14)
